data_1574363
loop_
_publ_author_name
'Ding, Yiming'
'Long, Xianwen'
'Zhang, Jingwei'
'Qu, Chunlei'
'Wang, Peng'
'Yang, Xiaodong'
'Puno, Pema-Tenzin'
'Deng, Jun'

_publ_section_title
;
 Asymmetric total synthesis of penicilfuranone A through an NHC-catalyzed
 umpolung strategy
;
_journal_issue 19
_journal_name_full 'Chemical Science'
_journal_page_first 8302
_journal_page_last 8308
_journal_paper_doi 10.1039/D5SC01508A
_journal_volume 16
_journal_year 2025
_chemical_formula_moiety 'C21 H24 O6'
_chemical_formula_sum 'C21 H24 O6'
_chemical_formula_weight 372.40
_space_group_crystal_system monoclinic
_space_group_IT_number 14
_space_group_name_Hall '-P 2yn'
_space_group_name_H-M_alt 'P 1 21/n 1'
_atom_sites_solution_hydrogens geom
_atom_sites_solution_primary dual
_audit_creation_date 2025-02-20
_audit_creation_method
;
Olex2 1.5
(compiled 2024.02.16 svn.r378c4104 for OlexSys, GUI svn.r6928)
;
_audit_update_record
;
2025-02-20 deposited with the CCDC.	2025-04-07 downloaded from the CCDC.
;
_cell_angle_alpha 90
_cell_angle_beta 105.4910(10)
_cell_angle_gamma 90
_cell_formula_units_Z 4
_cell_length_a 8.75710(10)
_cell_length_b 19.7605(2)
_cell_length_c 11.26570(10)
_cell_measurement_reflns_used 25543
_cell_measurement_temperature 100.00(10)
_cell_measurement_theta_max 75.0610
_cell_measurement_theta_min 2.3320
_cell_volume 1878.65(3)
_computing_cell_refinement 'CrysAlisPro 1.171.43.136a (Rigaku OD, 2024)'
_computing_data_collection 'CrysAlisPro 1.171.43.136a (Rigaku OD, 2024)'
_computing_data_reduction 'CrysAlisPro 1.171.43.136a (Rigaku OD, 2024)'
_computing_molecular_graphics 'Olex2 1.5 (Dolomanov et al., 2009)'
_computing_publication_material 'Olex2 1.5 (Dolomanov et al., 2009)'
_computing_structure_refinement 'SHELXL 2018/3 (Sheldrick, 2015)'
_computing_structure_solution 'SHELXT 2014/5 (Sheldrick, 2014)'
_diffrn_ambient_environment N~2~
_diffrn_ambient_temperature 100.00(10)
_diffrn_detector 'Hybrid Pixel Array Detector'
_diffrn_detector_area_resol_mean 10.0000
_diffrn_detector_type 'HyPix-Arc 150'
_diffrn_measured_fraction_theta_full 1.000
_diffrn_measured_fraction_theta_max 0.978
_diffrn_measurement_details
;
List of Runs (angles in degrees, time in seconds):

  # Type    Start    End  Width  t~exp~   \w     \q     \k     \f   Frames
#--------------------------------------------------------------------------
  1  \w    -53.00 -23.00   0.50    0.05    --  -77.88  64.00-180.00   60
  2  \w    -30.00  -5.00   0.50    0.05    --  -53.69  71.00 -82.00   50
  3  \w    -62.00 -37.00   0.50    0.05    --  -61.31  71.00 -82.00   50
  4  \w    -49.00 -23.00   0.50    0.05    --  -77.88  64.00-150.00   52
  5  \w    -60.00 -35.00   0.50    0.05    --  -77.88  71.00 -82.00   50
  6  \w    -30.00  -3.00   0.50    0.05    --  -61.31  45.00-150.00   54
  7  \w    -55.00 -29.00   0.50    0.05    --  -77.88  64.00 -30.00   52
  8  \w    -55.00 -27.00   0.50    0.05    --  -77.88  64.00  30.00   56
  9  \w    -48.00 -22.00   0.50    0.05    --  -77.88  64.00  90.00   52
 10  \w    -31.00   0.00   0.50    0.05    --  -61.31  45.00  60.00   62
 11  \w    -27.00  -1.00   0.50    0.05    --  -61.31  45.00  30.00   52
 12  \w    -29.00  -1.00   0.50    0.05    --  -61.31  45.00 -30.00   56
 13  \w    -29.00  -4.00   0.50    0.05    --  -61.31  45.00 -90.00   50
 14  \w    -31.00  -2.00   0.50    0.05    --  -61.31  45.00-120.00   58
 15  \w     36.00  61.00   0.50    0.05    --   93.94-112.00 -90.00   50
 16  \w     36.00  61.00   0.50    0.05    --   93.94-112.00-150.00   50
 17  \w     36.00  61.00   0.50    0.05    --   93.94-112.00-120.00   50
 18  \w     40.00  88.00   0.50    0.05    --   98.00-101.00 -98.15   96
 19  \w     36.00  61.00   0.50    0.05    --   93.94-112.00   0.00   50
 20  \w     38.00  73.00   0.50    0.05    --   93.94-112.00  60.00   70
 21  \w     52.00  78.00   0.50    0.05    --   93.94-112.00  90.00   52
 22  \w     41.00  78.00   0.50    0.05    --   93.94 -92.00 120.00   74
 23  \w     41.00  87.00   0.50    0.05    --   98.00 -99.00  89.86   92
 24  \w     40.00  65.00   0.50    0.05    --   93.94 -92.00  60.00   50
 25  \w     40.00  65.00   0.50    0.05    --   93.94 -92.00   0.00   50
 26  \w     62.00  88.00   0.50    0.05    --   93.94 -92.00 -30.00   52
 27  \w     43.00  83.00   0.50    0.05    --   93.94 -92.00 -90.00   80
 28  \w     41.00  84.00   0.50    0.05    --   93.94 -92.00-180.00   86
 29  \w     45.00  84.00   0.50    0.05    --   98.00 -91.00-155.27   78
 30  \w     57.00  93.00   0.50    0.05    --   93.94 -92.00 150.00   72
 31  \w     45.00  70.00   0.50    0.05    --   93.94 -77.00 120.00   50
 32  \w     44.00  69.00   0.50    0.05    --   93.94 -77.00  90.00   50
 33  \w     13.00  38.00   0.50    0.05    --   51.80 -71.00 146.00   50
 34  \w      9.00  35.00   0.50    0.05    --   57.70 -71.00 146.00   52
 35  \w     44.00  69.00   0.50    0.05    --   93.94 -77.00 -30.00   50
 36  \w     45.00  70.00   0.50    0.05    --   93.94 -77.00-150.00   50
 37  \w      2.00  27.00   0.50    0.05    --   57.70 -61.00-150.00   50
 38  \w    119.00 152.00   0.50    0.05    --   93.94 112.00  30.00   66
 39  \w    104.00 130.00   0.50    0.05    --   93.94 112.00   0.00   52
 40  \w    106.00 132.00   0.50    0.05    --   93.94 112.00 -30.00   52
 41  \w    116.00 145.00   0.50    0.05    --   93.94 112.00 -60.00   58
 42  \w    117.00 145.00   0.50    0.05    --   93.94 112.00-120.00   56
 43  \w    117.00 143.00   0.50    0.05    --   93.94 112.00-180.00   52
 44  \w    104.00 130.00   0.50    0.05    --   93.94  77.00-120.00   52
 45  \w    114.00 143.00   0.50    0.05    --   93.94  77.00-180.00   58
 46  \w    116.00 142.00   0.50    0.05    --   93.94  77.00 -90.00   52
 47  \w    101.00 144.00   0.50    0.05    --   93.94  77.00 -30.00   86
 48  \w    118.00 144.00   0.50    0.05    --   93.94  77.00  30.00   52
 49  \w    117.00 144.00   0.50    0.05    --   93.94  77.00  60.00   54
 50  \w    109.00 135.00   0.50    0.05    --   93.94  77.00  90.00   52
 51  \w    101.00 141.00   0.50    0.05    --   93.94  77.00 120.00   80
 52  \w      9.00  34.00   0.50    0.05    --   14.00  68.00  24.23   50
 53  \w     90.00 116.00   0.50    0.05    --   93.94  64.00 120.00   52
 54  \w     91.00 116.00   0.50    0.05    --   93.94  64.00   0.00   50
 55  \w    124.00 149.00   0.50    0.05    --   93.94  64.00  30.00   50
 56  \w    124.00 149.00   0.50    0.05    --   93.94  64.00   0.00   50
 57  \w     93.00 120.00   0.50    0.05    --   93.94  64.00  60.00   54
 58  \w     90.00 116.00   0.50    0.05    --   93.94  64.00  30.00   52
 59  \w     99.00 124.00   0.50    0.05    --   93.94  71.00 -82.00   50
 60  \w     94.00 124.00   0.50    0.05    --   93.94  64.00-120.00   60
 61  \w     91.00 120.00   0.50    0.05    --   93.94  64.00-150.00   58
 62  \w     94.00 125.00   0.50    0.05    --   93.94  50.00-120.00   62
 63  \w     90.00 115.00   0.50    0.05    --   93.94  38.00-150.00   50
 64  \w    100.00 134.00   0.50    0.05    --   93.94  64.00 -90.00   68
 65  \w    131.00 156.00   0.50    0.05    --   93.94  25.00   0.00   50
 66  \w    132.00 157.00   0.50    0.05    --   93.94  25.00  60.00   50
 67  \w     49.00 154.00   0.50    0.05    --   98.00  23.00 102.09  210
 68  \w     94.00 119.00   0.50    0.05    --   93.94  50.00  60.00   50
 69  \w     80.00 119.00   0.50    0.05    --   93.94  25.00   0.00   78
 70  \w    130.00 155.00   0.50    0.05    --   93.94  12.00 -90.00   50
 71  \w    112.00 156.00   0.50    0.05    --   93.94  25.00-120.00   88
 72  \w     69.00  95.00   0.50    0.05    --   93.94  12.00 -90.00   52
 73  \w     20.00  45.00   0.50    0.05    --   22.00  63.00 -37.50   50
 74  \w     74.00 117.00   0.50    0.05    --   93.94  12.00  60.00   86
 75  \w    -61.00 -26.00   0.50    0.05    --  -26.00 -60.00  36.71   70
 76  \w    -62.00 -36.00   0.50    0.05    --  -38.00 -59.00   4.14   52
 77  \w   -113.00 -73.00   0.50    0.05    --  -70.00 -53.00  16.16   80
 78  \w   -125.00 -71.00   0.50    0.05    --  -66.00 -53.00 -99.58  108
 79  \w   -103.00 -73.00   0.50    0.05    --  -62.00 -53.00-179.03   60
 80  \w   -124.00 -88.00   0.50    0.05    --  -66.00 -50.00-153.20   72
 81  \w   -136.00 -87.00   0.50    0.05    --  -82.00 -50.00  -2.50   98
 82  \w   -139.00 -75.00   0.50    0.05    --  -77.88 -38.00  90.00  128
 83  \w   -139.00 -96.00   0.50    0.05    --  -82.00 -48.00 162.42   86
;
_diffrn_measurement_device 'four-circle diffractometer'
_diffrn_measurement_device_type 'ROD, Synergy Custom DW system, HyPix-Arc 150'
_diffrn_measurement_method '\w scans'
_diffrn_orient_matrix_type 'CrysAlisPro convention (1999,Acta A55,543-557)'
_diffrn_orient_matrix_UB_11 0.0503655000
_diffrn_orient_matrix_UB_12 -0.0526386000
_diffrn_orient_matrix_UB_13 -0.0829948000
_diffrn_orient_matrix_UB_21 0.1122357000
_diffrn_orient_matrix_UB_22 -0.0329986000
_diffrn_orient_matrix_UB_23 0.1143933000
_diffrn_orient_matrix_UB_31 -0.1348764000
_diffrn_orient_matrix_UB_32 -0.0470682000
_diffrn_orient_matrix_UB_33 0.0129639000
_diffrn_radiation_monochromator mirror
_diffrn_radiation_probe x-ray
_diffrn_radiation_type 'Cu K\a'
_diffrn_radiation_wavelength 1.54184
_diffrn_reflns_av_R_equivalents 0.0311
_diffrn_reflns_av_unetI/netI 0.0136
_diffrn_reflns_Laue_measured_fraction_full 1.000
_diffrn_reflns_Laue_measured_fraction_max 0.978
_diffrn_reflns_limit_h_max 10
_diffrn_reflns_limit_h_min -10
_diffrn_reflns_limit_k_max 24
_diffrn_reflns_limit_k_min -24
_diffrn_reflns_limit_l_max 13
_diffrn_reflns_limit_l_min -14
_diffrn_reflns_number 31260
_diffrn_reflns_point_group_measured_fraction_full 1.000
_diffrn_reflns_point_group_measured_fraction_max 0.978
_diffrn_reflns_theta_full 67.684
_diffrn_reflns_theta_max 75.925
_diffrn_reflns_theta_min 4.475
_diffrn_source 'Rotating-anode X-ray tube'
_diffrn_source_type 'Rigaku (Cu) X-ray Source'
_exptl_absorpt_coefficient_mu 0.794
_exptl_absorpt_correction_T_max 1.00000
_exptl_absorpt_correction_T_min 0.79664
_exptl_absorpt_correction_type psi-scan
_exptl_absorpt_process_details
;
CrysAlisPro 1.171.43.136a (Rigaku Oxford Diffraction, 2024)
Empirical absorption correction using spherical harmonics,
implemented in SCALE3 ABSPACK scaling algorithm.
;
_exptl_crystal_colour 'dull light colourless'
_exptl_crystal_colour_lustre dull
_exptl_crystal_colour_modifier light
_exptl_crystal_colour_primary colourless
_exptl_crystal_density_diffrn 1.317
_exptl_crystal_description needle
_exptl_crystal_F_000 792
_exptl_crystal_size_max 0.3
_exptl_crystal_size_mid 0.3
_exptl_crystal_size_min 0.2
_refine_diff_density_max 0.577
_refine_diff_density_min -0.243
_refine_diff_density_rms 0.048
_refine_ls_extinction_coef 0.0035(3)
_refine_ls_extinction_expression Fc^*^=kFc[1+0.001xFc^2^\l^3^/sin(2\q)]^-1/4^
_refine_ls_extinction_method 'SHELXL-2018/3 (Sheldrick 2018)'
_refine_ls_goodness_of_fit_ref 1.060
_refine_ls_hydrogen_treatment constr
_refine_ls_matrix_type full
_refine_ls_number_parameters 251
_refine_ls_number_reflns 3830
_refine_ls_number_restraints 0
_refine_ls_restrained_S_all 1.060
_refine_ls_R_factor_all 0.0446
_refine_ls_R_factor_gt 0.0442
_refine_ls_shift/su_max 0.000
_refine_ls_shift/su_mean 0.000
_refine_ls_structure_factor_coef Fsqd
_refine_ls_weighting_details 'w=1/[\s^2^(Fo^2^)+(0.0432P)^2^+1.5106P] where P=(Fo^2^+2Fc^2^)/3'
_refine_ls_weighting_scheme calc
_refine_ls_wR_factor_gt 0.1075
_refine_ls_wR_factor_ref 0.1078
_reflns_Friedel_coverage 0.000
_reflns_number_gt 3771
_reflns_number_total 3830
_reflns_threshold_expression 'I > 2\s(I)'
_cod_data_source_file d5sc01508a2.cif
_cod_data_source_block 37-mr-20250216a_auto
_cod_depositor_comments 'Adding full bibliography for 1574363--1574365.cif.'
_cod_database_code 1574363
_shelx_shelxl_version_number 2018/3
_shelx_space_group_comment
;
The symmetry employed for this shelxl refinement is uniquely defined
by the following loop, which should always be used as a source of
symmetry information in preference to the above space-group names.
They are only intended as comments.
;
_shelx_estimated_absorpt_t_max 0.857
_shelx_estimated_absorpt_t_min 0.797
_olex2_refinement_description
;
1. Fixed Uiso
 At 1.2 times of:
  All C(H) groups, All C(H,H) groups
 At 1.5 times of:
  All C(H,H,H) groups, All O(H) groups
2.a Ternary CH refined with riding coordinates:
 C009(H009), C00E(H00E)
2.b Secondary CH2 refined with riding coordinates:
 C00L(H00D,H00F)
2.c Aromatic/amide H refined with riding coordinates:
 C00H(H00H), C00I(H00I), C00M(H00M), C00N(H00N)
2.d Idealised Me refined as rotating group:
 C00K(H00A,H00B,H00C), C00O(H00G,H00J,H00K), C00P(H00L,H00O,H00P), C00Q(H00Q,
 H00R,H00S), C00R(H00T,H00U,H00V)
2.e Idealised tetrahedral OH refined as rotating group:
 O004(H004)
;
_olex2_submission_special_instructions 'No special instructions were received'
_oxdiff_exptl_absorpt_empirical_details
;
Empirical correction (ABSPACK) includes:
- Absorption correction using spherical harmonics
- Frame scaling
;
_oxdiff_exptl_absorpt_empirical_full_max 1.722
_oxdiff_exptl_absorpt_empirical_full_min 0.505

loop_
_space_group_symop_operation_xyz
'x, y, z'
'-x+1/2, y+1/2, -z+1/2'
'-x, -y, -z'
'x-1/2, -y-1/2, z-1/2'

loop_
_atom_site_label
_atom_site_type_symbol
_atom_site_fract_x
_atom_site_fract_y
_atom_site_fract_z
_atom_site_U_iso_or_equiv
_atom_site_adp_type
_atom_site_occupancy
_atom_site_site_symmetry_order
_atom_site_calc_flag
_atom_site_refinement_flags_posn
_atom_site_refinement_flags_adp
_atom_site_refinement_flags_occupancy
_atom_site_disorder_assembly
_atom_site_disorder_group
O001 O 0.42840(12) 0.62311(5) 0.60164(9) 0.0200(2) Uani 1 1 d . . . . .
O002 O 0.51652(12) 0.75035(5) 0.28976(9) 0.0188(2) Uani 1 1 d . . . . .
O003 O 0.34044(13) 0.75866(6) 0.53629(10) 0.0244(3) Uani 1 1 d . . . . .
O004 O 0.85999(13) 0.74104(5) 0.29079(10) 0.0223(2) Uani 1 1 d . . . . .
H004 H 0.857188 0.737438 0.215943 0.033 Uiso 1 1 calc R U . . .
O005 O 0.61718(13) 0.57630(5) 0.52625(10) 0.0226(2) Uani 1 1 d . . . . .
O006 O 0.67458(13) 0.57728(6) 0.00205(10) 0.0275(3) Uani 1 1 d . . . . .
C007 C 0.56206(15) 0.69262(7) 0.34998(12) 0.0159(3) Uani 1 1 d . . . . .
C008 C 0.52505(16) 0.62182(7) 0.52774(12) 0.0167(3) Uani 1 1 d . . . . .
C009 C 0.67011(16) 0.64959(7) 0.29960(12) 0.0166(3) Uani 1 1 d . . . . .
H009 H 0.669284 0.603149 0.334673 0.020 Uiso 1 1 calc R U . . .
C00A C 0.50185(16) 0.68250(7) 0.44939(12) 0.0162(3) Uani 1 1 d . . . . .
C00B C 0.41038(16) 0.74237(8) 0.46017(13) 0.0180(3) Uani 1 1 d . . . . .
C00C C 0.84519(16) 0.67596(8) 0.33990(13) 0.0192(3) Uani 1 1 d . . . . .
C00D C 0.94495(17) 0.62291(7) 0.29519(14) 0.0195(3) Uani 1 1 d . . . . .
C00E C 0.60915(16) 0.64362(8) 0.15841(13) 0.0189(3) Uani 1 1 d . . . . .
H00E H 0.608123 0.690176 0.123436 0.023 Uiso 1 1 calc R U . . .
C00F C 0.88257(17) 0.58796(7) 0.18506(13) 0.0197(3) Uani 1 1 d . . . . .
C00G C 0.71959(17) 0.60077(8) 0.10623(13) 0.0201(3) Uani 1 1 d . . . . .
C00H C 0.97133(18) 0.53800(8) 0.14507(15) 0.0241(3) Uani 1 1 d . . . . .
H00H H 0.926658 0.514293 0.070514 0.029 Uiso 1 1 calc R U . . .
C00I C 1.09949(18) 0.60760(8) 0.36263(15) 0.0249(3) Uani 1 1 d . . . . .
H00I H 1.145377 0.631367 0.436895 0.030 Uiso 1 1 calc R U . . .
C00J C 0.41556(17) 0.78766(8) 0.35224(13) 0.0212(3) Uani 1 1 d . . . . .
C00K C 0.89878(18) 0.68538(9) 0.47926(14) 0.0239(3) Uani 1 1 d . . . . .
H00A H 0.832804 0.719859 0.503856 0.036 Uiso 1 1 calc R U . . .
H00B H 1.009815 0.699875 0.503611 0.036 Uiso 1 1 calc R U . . .
H00C H 0.888141 0.642440 0.519856 0.036 Uiso 1 1 calc R U . . .
C00L C 0.43980(19) 0.56653(8) 0.68613(14) 0.0246(3) Uani 1 1 d . . . . .
H00D H 0.544416 0.566372 0.747607 0.029 Uiso 1 1 calc R U . . .
H00F H 0.426354 0.523125 0.640607 0.029 Uiso 1 1 calc R U . . .
C00M C 1.12307(19) 0.52321(8) 0.21357(16) 0.0275(4) Uani 1 1 d . . . . .
H00M H 1.183383 0.489477 0.186482 0.033 Uiso 1 1 calc R U . . .
C00N C 1.18711(18) 0.55814(9) 0.32275(16) 0.0286(4) Uani 1 1 d . . . . .
H00N H 1.291598 0.548089 0.370414 0.034 Uiso 1 1 calc R U . . .
C00O C 0.43972(18) 0.61586(10) 0.11604(15) 0.0299(4) Uani 1 1 d . . . . .
H00G H 0.368259 0.645403 0.146093 0.045 Uiso 1 1 calc R U . . .
H00J H 0.436714 0.570148 0.149095 0.045 Uiso 1 1 calc R U . . .
H00K H 0.405925 0.614276 0.025842 0.045 Uiso 1 1 calc R U . . .
C00P C 0.2519(2) 0.79450(11) 0.26504(15) 0.0361(4) Uani 1 1 d . . . . .
H00L H 0.212695 0.749718 0.233811 0.054 Uiso 1 1 calc R U . . .
H00O H 0.256954 0.823758 0.195942 0.054 Uiso 1 1 calc R U . . .
H00P H 0.180112 0.814458 0.308829 0.054 Uiso 1 1 calc R U . . .
C00Q C 0.3096(2) 0.57590(10) 0.74854(17) 0.0345(4) Uani 1 1 d . . . . .
H00Q H 0.320111 0.541865 0.813501 0.052 Uiso 1 1 calc R U . . .
H00R H 0.206648 0.570695 0.687974 0.052 Uiso 1 1 calc R U . . .
H00S H 0.317128 0.621249 0.784852 0.052 Uiso 1 1 calc R U . . .
C00R C 0.4966(2) 0.85431(9) 0.39438(18) 0.0343(4) Uani 1 1 d . . . . .
H00T H 0.505697 0.880367 0.322559 0.051 Uiso 1 1 calc R U . . .
H00U H 0.602613 0.845790 0.448653 0.051 Uiso 1 1 calc R U . . .
H00V H 0.434157 0.880003 0.439262 0.051 Uiso 1 1 calc R U . . .

loop_
_atom_site_aniso_label
_atom_site_aniso_U_11
_atom_site_aniso_U_22
_atom_site_aniso_U_33
_atom_site_aniso_U_23
_atom_site_aniso_U_13
_atom_site_aniso_U_12
O001 0.0196(5) 0.0255(5) 0.0173(5) 0.0028(4) 0.0090(4) -0.0005(4)
O002 0.0192(5) 0.0240(5) 0.0157(5) 0.0034(4) 0.0089(4) 0.0059(4)
O003 0.0266(6) 0.0318(6) 0.0188(5) 0.0017(4) 0.0129(4) 0.0078(4)
O004 0.0246(5) 0.0231(5) 0.0215(5) -0.0019(4) 0.0102(4) -0.0018(4)
O005 0.0258(5) 0.0221(5) 0.0225(5) 0.0026(4) 0.0110(4) 0.0034(4)
O006 0.0263(6) 0.0356(6) 0.0204(5) -0.0082(5) 0.0058(4) 0.0008(5)
C007 0.0122(6) 0.0205(7) 0.0139(6) -0.0006(5) 0.0016(5) -0.0003(5)
C008 0.0150(6) 0.0218(7) 0.0133(6) -0.0019(5) 0.0037(5) -0.0032(5)
C009 0.0148(6) 0.0218(7) 0.0143(6) 0.0004(5) 0.0059(5) 0.0016(5)
C00A 0.0135(6) 0.0217(7) 0.0137(6) -0.0010(5) 0.0041(5) -0.0001(5)
C00B 0.0145(6) 0.0255(7) 0.0141(6) -0.0001(5) 0.0040(5) 0.0011(5)
C00C 0.0151(6) 0.0255(7) 0.0178(7) -0.0021(6) 0.0058(5) -0.0019(5)
C00D 0.0165(7) 0.0224(7) 0.0213(7) 0.0006(6) 0.0080(5) -0.0011(5)
C00E 0.0156(7) 0.0268(7) 0.0151(7) -0.0023(5) 0.0056(5) -0.0008(5)
C00F 0.0194(7) 0.0215(7) 0.0209(7) 0.0013(6) 0.0102(6) -0.0006(5)
C00G 0.0208(7) 0.0219(7) 0.0199(7) -0.0021(6) 0.0096(6) -0.0036(6)
C00H 0.0230(7) 0.0235(7) 0.0280(8) -0.0030(6) 0.0108(6) -0.0023(6)
C00I 0.0182(7) 0.0284(8) 0.0272(8) -0.0033(6) 0.0045(6) -0.0012(6)
C00J 0.0214(7) 0.0268(8) 0.0187(7) 0.0036(6) 0.0112(6) 0.0089(6)
C00K 0.0188(7) 0.0340(8) 0.0188(7) -0.0041(6) 0.0050(6) -0.0014(6)
C00L 0.0305(8) 0.0243(8) 0.0217(7) 0.0037(6) 0.0118(6) -0.0040(6)
C00M 0.0221(8) 0.0234(8) 0.0394(9) -0.0051(7) 0.0122(7) 0.0004(6)
C00N 0.0170(7) 0.0285(8) 0.0392(9) -0.0017(7) 0.0053(6) 0.0010(6)
C00O 0.0183(7) 0.0470(10) 0.0248(8) -0.0097(7) 0.0062(6) -0.0054(7)
C00P 0.0254(8) 0.0634(12) 0.0215(8) 0.0133(8) 0.0097(7) 0.0201(8)
C00Q 0.0418(10) 0.0359(9) 0.0338(9) 0.0036(7) 0.0240(8) -0.0055(8)
C00R 0.0489(11) 0.0238(8) 0.0399(10) 0.0005(7) 0.0289(8) 0.0030(7)

loop_
_atom_type_symbol
_atom_type_description
_atom_type_scat_dispersion_real
_atom_type_scat_dispersion_imag
_atom_type_scat_source
C C 0.0181 0.0091 'International Tables Vol C Tables 4.2.6.8 and 6.1.1.4'
H H 0.0000 0.0000 'International Tables Vol C Tables 4.2.6.8 and 6.1.1.4'
O O 0.0492 0.0322 'International Tables Vol C Tables 4.2.6.8 and 6.1.1.4'

loop_
_geom_angle_atom_site_label_1
_geom_angle_atom_site_label_2
_geom_angle_atom_site_label_3
_geom_angle
_geom_angle_site_symmetry_1
_geom_angle_site_symmetry_3
_geom_angle_publ_flag
C008 O001 C00L 116.66(11) . . ?
C007 O002 C00J 108.82(10) . . ?
C00C O004 H004 109.5 . . ?
O002 C007 C009 115.34(12) . . ?
O002 C007 C00A 114.31(12) . . ?
C00A C007 C009 130.35(13) . . ?
O001 C008 C00A 110.45(12) . . ?
O005 C008 O001 123.90(13) . . ?
O005 C008 C00A 125.65(13) . . ?
C007 C009 H009 107.5 . . ?
C007 C009 C00C 111.78(11) . . ?
C007 C009 C00E 110.86(11) . . ?
C00C C009 H009 107.5 . . ?
C00E C009 H009 107.5 . . ?
C00E C009 C00C 111.52(11) . . ?
C007 C00A C008 125.90(13) . . ?
C007 C00A C00B 106.86(12) . . ?
C00B C00A C008 127.24(12) . . ?
O003 C00B C00A 131.62(14) . . ?
O003 C00B C00J 122.24(13) . . ?
C00A C00B C00J 106.14(11) . . ?
O004 C00C C009 111.86(11) . . ?
O004 C00C C00D 111.84(11) . . ?
O004 C00C C00K 104.81(12) . . ?
C00D C00C C009 106.06(11) . . ?
C00K C00C C009 110.30(11) . . ?
C00K C00C C00D 112.08(12) . . ?
C00F C00D C00C 120.51(13) . . ?
C00I C00D C00C 121.58(13) . . ?
C00I C00D C00F 117.91(14) . . ?
C009 C00E H00E 107.5 . . ?
C00G C00E C009 111.21(11) . . ?
C00G C00E H00E 107.5 . . ?
C00G C00E C00O 110.10(12) . . ?
C00O C00E C009 112.85(12) . . ?
C00O C00E H00E 107.5 . . ?
C00D C00F C00G 122.08(13) . . ?
C00D C00F C00H 120.94(14) . . ?
C00H C00F C00G 116.97(13) . . ?
O006 C00G C00E 120.49(13) . . ?
O006 C00G C00F 121.28(13) . . ?
C00F C00G C00E 118.23(12) . . ?
C00F C00H H00H 119.9 . . ?
C00M C00H C00F 120.23(15) . . ?
C00M C00H H00H 119.9 . . ?
C00D C00I H00I 119.5 . . ?
C00N C00I C00D 121.00(15) . . ?
C00N C00I H00I 119.5 . . ?
O002 C00J C00B 103.79(11) . . ?
O002 C00J C00P 108.73(12) . . ?
O002 C00J C00R 107.21(12) . . ?
C00P C00J C00B 110.30(13) . . ?
C00R C00J C00B 111.95(13) . . ?
C00R C00J C00P 114.23(15) . . ?
C00C C00K H00A 109.5 . . ?
C00C C00K H00B 109.5 . . ?
C00C C00K H00C 109.5 . . ?
H00A C00K H00B 109.5 . . ?
H00A C00K H00C 109.5 . . ?
H00B C00K H00C 109.5 . . ?
O001 C00L H00D 110.4 . . ?
O001 C00L H00F 110.4 . . ?
O001 C00L C00Q 106.47(13) . . ?
H00D C00L H00F 108.6 . . ?
C00Q C00L H00D 110.4 . . ?
C00Q C00L H00F 110.4 . . ?
C00H C00M H00M 120.3 . . ?
C00H C00M C00N 119.38(15) . . ?
C00N C00M H00M 120.3 . . ?
C00I C00N C00M 120.52(15) . . ?
C00I C00N H00N 119.7 . . ?
C00M C00N H00N 119.7 . . ?
C00E C00O H00G 109.5 . . ?
C00E C00O H00J 109.5 . . ?
C00E C00O H00K 109.5 . . ?
H00G C00O H00J 109.5 . . ?
H00G C00O H00K 109.5 . . ?
H00J C00O H00K 109.5 . . ?
C00J C00P H00L 109.5 . . ?
C00J C00P H00O 109.5 . . ?
C00J C00P H00P 109.5 . . ?
H00L C00P H00O 109.5 . . ?
H00L C00P H00P 109.5 . . ?
H00O C00P H00P 109.5 . . ?
C00L C00Q H00Q 109.5 . . ?
C00L C00Q H00R 109.5 . . ?
C00L C00Q H00S 109.5 . . ?
H00Q C00Q H00R 109.5 . . ?
H00Q C00Q H00S 109.5 . . ?
H00R C00Q H00S 109.5 . . ?
C00J C00R H00T 109.5 . . ?
C00J C00R H00U 109.5 . . ?
C00J C00R H00V 109.5 . . ?
H00T C00R H00U 109.5 . . ?
H00T C00R H00V 109.5 . . ?
H00U C00R H00V 109.5 . . ?

loop_
_geom_bond_atom_site_label_1
_geom_bond_atom_site_label_2
_geom_bond_distance
_geom_bond_site_symmetry_2
_geom_bond_publ_flag
O001 C008 1.3365(17) . ?
O001 C00L 1.4544(18) . ?
O002 C007 1.3327(17) . ?
O002 C00J 1.4674(16) . ?
O003 C00B 1.2227(18) . ?
O004 H004 0.8400 . ?
O004 C00C 1.4195(18) . ?
O005 C008 1.2114(18) . ?
O006 C00G 1.2253(18) . ?
C007 C009 1.4923(19) . ?
C007 C00A 1.3740(19) . ?
C008 C00A 1.4705(19) . ?
C009 H009 1.0000 . ?
C009 C00C 1.5673(19) . ?
C009 C00E 1.5412(19) . ?
C00A C00B 1.4518(19) . ?
C00B C00J 1.520(2) . ?
C00C C00D 1.533(2) . ?
C00C C00K 1.525(2) . ?
C00D C00F 1.397(2) . ?
C00D C00I 1.397(2) . ?
C00E H00E 1.0000 . ?
C00E C00G 1.517(2) . ?
C00E C00O 1.534(2) . ?
C00F C00G 1.487(2) . ?
C00F C00H 1.403(2) . ?
C00H H00H 0.9500 . ?
C00H C00M 1.378(2) . ?
C00I H00I 0.9500 . ?
C00I C00N 1.389(2) . ?
C00J C00P 1.511(2) . ?
C00J C00R 1.511(2) . ?
C00K H00A 0.9800 . ?
C00K H00B 0.9800 . ?
C00K H00C 0.9800 . ?
C00L H00D 0.9900 . ?
C00L H00F 0.9900 . ?
C00L C00Q 1.502(2) . ?
C00M H00M 0.9500 . ?
C00M C00N 1.391(2) . ?
C00N H00N 0.9500 . ?
C00O H00G 0.9800 . ?
C00O H00J 0.9800 . ?
C00O H00K 0.9800 . ?
C00P H00L 0.9800 . ?
C00P H00O 0.9800 . ?
C00P H00P 0.9800 . ?
C00Q H00Q 0.9800 . ?
C00Q H00R 0.9800 . ?
C00Q H00S 0.9800 . ?
C00R H00T 0.9800 . ?
C00R H00U 0.9800 . ?
C00R H00V 0.9800 . ?

loop_
_geom_torsion_atom_site_label_1
_geom_torsion_atom_site_label_2
_geom_torsion_atom_site_label_3
_geom_torsion_atom_site_label_4
_geom_torsion
_geom_torsion_site_symmetry_1
_geom_torsion_site_symmetry_2
_geom_torsion_site_symmetry_3
_geom_torsion_site_symmetry_4
_geom_torsion_publ_flag
O001 C008 C00A C007 -168.90(13) . . . . ?
O001 C008 C00A C00B 10.14(19) . . . . ?
O002 C007 C009 C00C 79.06(14) . . . . ?
O002 C007 C009 C00E -46.04(16) . . . . ?
O002 C007 C00A C008 176.36(12) . . . . ?
O002 C007 C00A C00B -2.85(16) . . . . ?
O003 C00B C00J O002 177.33(13) . . . . ?
O003 C00B C00J C00P -66.35(19) . . . . ?
O003 C00B C00J C00R 62.03(19) . . . . ?
O004 C00C C00D C00F -87.68(16) . . . . ?
O004 C00C C00D C00I 92.71(16) . . . . ?
O005 C008 C00A C007 10.6(2) . . . . ?
O005 C008 C00A C00B -170.39(14) . . . . ?
C007 O002 C00J C00B 0.44(15) . . . . ?
C007 O002 C00J C00P -116.98(14) . . . . ?
C007 O002 C00J C00R 119.05(13) . . . . ?
C007 C009 C00C O004 -64.37(15) . . . . ?
C007 C009 C00C C00D 173.45(11) . . . . ?
C007 C009 C00C C00K 51.88(16) . . . . ?
C007 C009 C00E C00G 179.19(12) . . . . ?
C007 C009 C00E C00O -56.51(17) . . . . ?
C007 C00A C00B O003 -176.39(15) . . . . ?
C007 C00A C00B C00J 2.90(15) . . . . ?
C008 O001 C00L C00Q -174.24(13) . . . . ?
C008 C00A C00B O003 4.4(3) . . . . ?
C008 C00A C00B C00J -176.29(13) . . . . ?
C009 C007 C00A C008 -3.9(2) . . . . ?
C009 C007 C00A C00B 176.86(13) . . . . ?
C009 C00C C00D C00F 34.52(17) . . . . ?
C009 C00C C00D C00I -145.10(14) . . . . ?
C009 C00E C00G O006 162.99(14) . . . . ?
C009 C00E C00G C00F -16.69(18) . . . . ?
C00A C007 C009 C00C -100.64(17) . . . . ?
C00A C007 C009 C00E 134.26(15) . . . . ?
C00A C00B C00J O002 -2.04(15) . . . . ?
C00A C00B C00J C00P 114.28(14) . . . . ?
C00A C00B C00J C00R -117.34(14) . . . . ?
C00C C009 C00E C00G 53.94(16) . . . . ?
C00C C009 C00E C00O 178.24(13) . . . . ?
C00C C00D C00F C00G 0.7(2) . . . . ?
C00C C00D C00F C00H -178.23(13) . . . . ?
C00C C00D C00I C00N 178.27(14) . . . . ?
C00D C00F C00G O006 169.25(14) . . . . ?
C00D C00F C00G C00E -11.1(2) . . . . ?
C00D C00F C00H C00M -0.8(2) . . . . ?
C00D C00I C00N C00M 0.7(3) . . . . ?
C00E C009 C00C O004 60.37(15) . . . . ?
C00E C009 C00C C00D -61.81(15) . . . . ?
C00E C009 C00C C00K 176.61(12) . . . . ?
C00F C00D C00I C00N -1.4(2) . . . . ?
C00F C00H C00M C00N 0.2(2) . . . . ?
C00G C00F C00H C00M -179.79(14) . . . . ?
C00H C00F C00G O006 -11.8(2) . . . . ?
C00H C00F C00G C00E 167.87(13) . . . . ?
C00H C00M C00N C00I -0.1(3) . . . . ?
C00I C00D C00F C00G -179.69(13) . . . . ?
C00I C00D C00F C00H 1.4(2) . . . . ?
C00J O002 C007 C009 -178.25(11) . . . . ?
C00J O002 C007 C00A 1.50(16) . . . . ?
C00K C00C C00D C00F 154.95(13) . . . . ?
C00K C00C C00D C00I -24.67(19) . . . . ?
C00L O001 C008 O005 1.4(2) . . . . ?
C00L O001 C008 C00A -179.12(11) . . . . ?
C00O C00E C00G O006 37.2(2) . . . . ?
C00O C00E C00G C00F -142.53(14) . . . . ?
